data_2312550
loop_
_publ_author_name
'Asmaey, Mostafa A.'
'Kalofolias, Dimitris A.'
'Charavgi, Maria Despoina'
'Abdel-Rahim, Ismail R'
'Chrysina, Evangelia D.'
'Abatis, Dennis'

_publ_section_title
;
 Crystal structure of the cytotoxic macrocyclic trichothecene Isororidin
 A.
;
_journal_coeditor_code UX3006
_journal_issue 8
_journal_name_full 'Acta crystallographica. Section C, Structural chemistry'
_journal_paper_doi 10.1107/S2053229624006144
_journal_volume 80
_journal_year 2024
_chemical_absolute_configuration ad
_chemical_formula_iupac 'C29 H40 O9'
_chemical_formula_moiety 'C29 H40 O9'
_chemical_formula_sum 'C29 H40 O9'
_chemical_formula_weight 532.61
_chemical_name_common
;
Isororidin A
;
_space_group_crystal_system orthorhombic
_space_group_IT_number 19
_space_group_name_Hall 'P 2ac 2ab'
_space_group_name_H-M_alt 'P 21 21 21'
_atom_sites_solution_hydrogens geom
_atom_sites_solution_primary difmap
_audit_creation_method SHELXL-2018/3
_cell_angle_alpha 90
_cell_angle_beta 90
_cell_angle_gamma 90
_cell_formula_units_Z 4
_cell_length_a 9.2707(4)
_cell_length_b 15.2236(6)
_cell_length_c 20.0806(8)
_cell_measurement_reflns_used 9959
_cell_measurement_temperature 100(2)
_cell_measurement_theta_max 74.91
_cell_measurement_theta_min 4.4
_cell_volume 2834.0(2)
_computing_cell_refinement
;
SAINT (Bruker, 2021)
;
_computing_data_collection
;
APEX2 (Bruker, 2021)
;
_computing_data_reduction
;
SORTAV (Blessing, 1995)
;
_computing_structure_refinement
;
SHELXL2018 (Sheldrick, 2015<i>b</i>)
;
_computing_structure_solution
;
SHELXT (Sheldrick, 2015<i>a</i>)
;
_diffrn_ambient_temperature 100(2)
_diffrn_detector 'APEX-II CCD'
_diffrn_measured_fraction_theta_full 0.998
_diffrn_measured_fraction_theta_max 0.998
_diffrn_measurement_device_type 'Bruker APEXII'
_diffrn_measurement_method '\f or \w oscillation scans'
_diffrn_radiation_monochromator graphite
_diffrn_radiation_probe x-ray
_diffrn_radiation_type CuK\a
_diffrn_radiation_wavelength 1.54178
_diffrn_reflns_av_R_equivalents 0.0552
_diffrn_reflns_av_unetI/netI 0.0211
_diffrn_reflns_limit_h_max 11
_diffrn_reflns_limit_h_min -11
_diffrn_reflns_limit_k_max 18
_diffrn_reflns_limit_k_min -18
_diffrn_reflns_limit_l_max 24
_diffrn_reflns_limit_l_min -24
_diffrn_reflns_number 101717
_diffrn_reflns_theta_full 67.679
_diffrn_reflns_theta_max 72.097
_diffrn_reflns_theta_min 3.643
_diffrn_source 'sealed x-ray tube'
_exptl_absorpt_coefficient_mu 0.758
_exptl_absorpt_correction_T_max 0.754
_exptl_absorpt_correction_T_min 0.673
_exptl_absorpt_correction_type multi-scan
_exptl_absorpt_process_details
;
(SADABS; Bruker, 2021)
;
_exptl_crystal_colour colourless
_exptl_crystal_density_diffrn 1.248
_exptl_crystal_density_method 'not measured'
_exptl_crystal_description Irregular
_exptl_crystal_F_000 1144
_exptl_crystal_size_max 0.079
_exptl_crystal_size_mid 0.055
_exptl_crystal_size_min 0.042
_refine_diff_density_max 0.337
_refine_diff_density_min -0.220
_refine_ls_abs_structure_details
;
Flack <i>x</i> determined using 2264 quotients [(I+)-(I-)]/[(I+)+(I-)]
(Parsons <i>et al.</i>,  2013)
;
_refine_ls_abs_structure_Flack -0.02(3)
_refine_ls_extinction_method none
_refine_ls_goodness_of_fit_ref 1.066
_refine_ls_hydrogen_treatment constr
_refine_ls_matrix_type full
_refine_ls_number_parameters 349
_refine_ls_number_reflns 5548
_refine_ls_number_restraints 0
_refine_ls_restrained_S_all 1.066
_refine_ls_R_factor_all 0.0422
_refine_ls_R_factor_gt 0.0407
_refine_ls_shift/su_max 0.000
_refine_ls_shift/su_mean 0.000
_refine_ls_structure_factor_coef Fsqd
_refine_ls_weighting_details 'w=1/[\s^2^(Fo^2^)+(0.0618P)^2^+1.0952P] where P=(Fo^2^+2Fc^2^)/3'
_refine_ls_weighting_scheme calc
_refine_ls_wR_factor_gt 0.1079
_refine_ls_wR_factor_ref 0.1091
_reflns_number_gt 5338
_reflns_number_total 5548
_reflns_threshold_expression 'I > 2\s(I)'
_cod_data_source_file ux3006.cif
_cod_data_source_block I
_cod_database_code 2312550
_shelx_space_group_comment
;
The symmetry employed for this shelxl refinement is uniquely defined
by the following loop, which should always be used as a source of
symmetry information in preference to the above space-group names.
They are only intended as comments.
;
_shelx_estimated_absorpt_t_min 0.943
_shelx_estimated_absorpt_t_max 0.969

loop_
_space_group_symop_operation_xyz
'x, y, z'
'-x+1/2, -y, z+1/2'
'-x, y+1/2, -z+1/2'
'x+1/2, -y+1/2, -z'

loop_
_atom_site_type_symbol
_atom_site_label
_atom_site_fract_x
_atom_site_fract_y
_atom_site_fract_z
_atom_site_U_iso_or_equiv
_atom_site_adp_type
_atom_site_calc_flag
_atom_site_occupancy
_atom_site_disorder_assembly
_atom_site_disorder_group
O O1 0.88908(18) 0.27189(12) 0.51273(8) 0.0240(4) Uani d 1 . .
O O2 0.9025(2) 0.38349(12) 0.67471(9) 0.0272(4) Uani d 1 . .
O O3 0.55743(19) 0.51939(11) 0.47181(9) 0.0247(4) Uani d 1 . .
O O4 0.1743(2) 0.69785(13) 0.64506(9) 0.0308(4) Uani d 1 . .
O O5 0.55825(19) 0.34501(11) 0.66449(8) 0.0220(4) Uani d 1 . .
O O6 0.3838(2) 0.49608(15) 0.39552(11) 0.0424(5) Uani d 1 . .
O O7 0.2988(2) 0.66973(14) 0.40501(10) 0.0397(5) Uani d 1 . .
H H7 0.337967 0.671580 0.367303 0.060 Uiso calc 1 . .
O O8 -0.0389(2) 0.80771(13) 0.70903(10) 0.0361(5) Uani d 1 . .
H H8 0.003475 0.841615 0.735599 0.054 Uiso calc 1 . .
O O9 0.37443(19) 0.41830(12) 0.61579(9) 0.0269(4) Uani d 1 . .
C C2 0.8665(3) 0.27417(17) 0.58343(12) 0.0239(5) Uani d 1 . .
H H2 0.941895 0.239374 0.607361 0.029 Uiso calc 1 . .
C C3 0.7140(3) 0.24545(15) 0.60435(12) 0.0237(5) Uani d 1 . .
H H3A 0.714192 0.222712 0.650543 0.028 Uiso calc 1 . .
H H3B 0.677134 0.199050 0.574293 0.028 Uiso calc 1 . .
C C4 0.6207(3) 0.32912(15) 0.59909(11) 0.0198(5) Uani d 1 . .
H H4 0.543332 0.321485 0.564896 0.024 Uiso calc 1 . .
C C5 0.7257(2) 0.40513(16) 0.57878(12) 0.0189(5) Uani d 1 . .
C C6 0.7370(3) 0.40627(15) 0.50005(11) 0.0194(5) Uani d 1 . .
C C7 0.8563(3) 0.46869(17) 0.47578(13) 0.0255(5) Uani d 1 . .
H H7A 0.835163 0.528884 0.491673 0.031 Uiso calc 1 . .
H H7B 0.949524 0.450303 0.495403 0.031 Uiso calc 1 . .
C C8 0.8701(3) 0.46984(18) 0.39997(13) 0.0301(6) Uani d 1 . .
H H8A 0.790742 0.505592 0.381129 0.036 Uiso calc 1 . .
H H8B 0.962284 0.498322 0.387684 0.036 Uiso calc 1 . .
C C9 0.8652(3) 0.37965(19) 0.36967(12) 0.0280(6) Uani d 1 . .
C C10 0.8205(3) 0.31031(17) 0.40345(12) 0.0250(5) Uani d 1 . .
H H10 0.818015 0.255442 0.380946 0.030 Uiso calc 1 . .
C C11 0.7731(3) 0.31230(16) 0.47532(11) 0.0209(5) Uani d 1 . .
H H11 0.684913 0.275005 0.480016 0.025 Uiso calc 1 . .
C C12 0.8689(3) 0.36850(17) 0.60468(12) 0.0226(5) Uani d 1 . .
C C13 0.9983(3) 0.4175(2) 0.62296(13) 0.0289(6) Uani d 1 . .
H H13A 0.998626 0.481667 0.614993 0.035 Uiso calc 1 . .
H H13B 1.092774 0.388245 0.616854 0.035 Uiso calc 1 . .
C C14 0.6885(3) 0.49472(15) 0.60854(13) 0.0228(5) Uani d 1 . .
H H14A 0.758586 0.538439 0.593183 0.034 Uiso calc 1 . .
H H14B 0.691533 0.491081 0.657245 0.034 Uiso calc 1 . .
H H14C 0.591501 0.512065 0.594273 0.034 Uiso calc 1 . .
C C15 0.5923(3) 0.42707(16) 0.46636(12) 0.0221(5) Uani d 1 . .
H H15A 0.597356 0.410455 0.418753 0.027 Uiso calc 1 . .
H H15B 0.515051 0.391867 0.487463 0.027 Uiso calc 1 . .
C C16 0.9125(3) 0.3731(2) 0.29815(14) 0.0380(7) Uani d 1 . .
H H16A 1.014581 0.389273 0.294656 0.057 Uiso calc 1 . .
H H16B 0.854565 0.413067 0.270815 0.057 Uiso calc 1 . .
H H16C 0.899321 0.312700 0.282417 0.057 Uiso calc 1 . .
C C1' 0.4428(3) 0.54367(19) 0.43490(13) 0.0296(6) Uani d 1 . .
C C2' 0.3983(3) 0.63724(18) 0.45204(13) 0.0287(6) Uani d 1 . .
H H2' 0.485817 0.675635 0.452173 0.034 Uiso calc 1 . .
C C3' 0.3294(3) 0.63843(18) 0.52177(14) 0.0291(6) Uani d 1 . .
H H3' 0.395944 0.606240 0.552451 0.035 Uiso calc 1 . .
C C4' 0.3149(4) 0.7322(2) 0.54813(16) 0.0407(7) Uani d 1 . .
H H4'A 0.399591 0.766598 0.533323 0.049 Uiso calc 1 . .
H H4'B 0.228023 0.759272 0.528101 0.049 Uiso calc 1 . .
C C5' 0.3034(4) 0.7386(2) 0.62343(17) 0.0407(7) Uani d 1 . .
H H5'A 0.387367 0.709419 0.644329 0.049 Uiso calc 1 . .
H H5'B 0.303563 0.801101 0.637090 0.049 Uiso calc 1 . .
C C6' 0.1495(3) 0.69731(18) 0.71470(13) 0.0274(5) Uani d 1 . .
H H6' 0.209471 0.744725 0.735249 0.033 Uiso calc 1 . .
C C7' 0.1896(3) 0.61153(17) 0.74684(13) 0.0277(5) Uani d 1 . .
H H7' 0.166965 0.605138 0.792725 0.033 Uiso calc 1 . .
C C8' 0.2536(3) 0.54364(17) 0.71731(13) 0.0265(5) Uani d 1 . .
H H8' 0.270664 0.545400 0.670677 0.032 Uiso calc 1 . .
C C9' 0.2979(3) 0.46714(17) 0.75504(13) 0.0281(5) Uani d 1 . .
H H9' 0.264277 0.463987 0.799677 0.034 Uiso calc 1 . .
C C10' 0.3807(3) 0.40016(17) 0.73433(12) 0.0267(5) Uani d 1 . .
H H10' 0.406954 0.356344 0.765766 0.032 Uiso calc 1 . .
C C11' 0.4333(3) 0.39102(15) 0.66526(12) 0.0231(5) Uani d 1 . .
C C12' 0.1877(3) 0.5878(2) 0.51995(15) 0.0372(6) Uani d 1 . .
H H12A 0.122060 0.615490 0.487947 0.056 Uiso calc 1 . .
H H12B 0.143561 0.588379 0.564304 0.056 Uiso calc 1 . .
H H12C 0.206171 0.526987 0.506428 0.056 Uiso calc 1 . .
C C13' -0.0095(3) 0.71915(18) 0.72682(13) 0.0298(6) Uani d 1 . .
H H13' -0.031032 0.711192 0.775237 0.036 Uiso calc 1 . .
C C14' -0.1081(3) 0.65997(19) 0.68701(15) 0.0334(6) Uani d 1 . .
H H14D -0.208572 0.677363 0.694432 0.050 Uiso calc 1 . .
H H14E -0.094561 0.598944 0.701241 0.050 Uiso calc 1 . .
H H14F -0.085000 0.665237 0.639549 0.050 Uiso calc 1 . .

loop_
_atom_site_aniso_label
_atom_site_aniso_U_11
_atom_site_aniso_U_22
_atom_site_aniso_U_33
_atom_site_aniso_U_12
_atom_site_aniso_U_13
_atom_site_aniso_U_23
O1 0.0212(8) 0.0305(9) 0.0202(8) 0.0080(7) 0.0008(7) 0.0009(7)
O2 0.0247(9) 0.0368(10) 0.0201(8) -0.0014(8) -0.0056(7) 0.0005(7)
O3 0.0238(8) 0.0235(8) 0.0268(9) 0.0042(7) -0.0031(7) 0.0025(7)
O4 0.0297(10) 0.0358(10) 0.0268(9) -0.0051(8) 0.0036(8) -0.0023(8)
O5 0.0215(8) 0.0251(8) 0.0194(8) 0.0011(7) 0.0014(7) -0.0021(7)
O6 0.0451(12) 0.0461(12) 0.0359(11) 0.0143(10) -0.0180(10) -0.0071(9)
O7 0.0404(11) 0.0464(12) 0.0324(10) 0.0195(10) 0.0088(9) 0.0164(9)
O8 0.0454(12) 0.0303(9) 0.0326(10) 0.0084(9) -0.0132(9) -0.0085(8)
O9 0.0213(8) 0.0327(9) 0.0268(9) 0.0046(7) -0.0003(8) -0.0053(8)
C2 0.0220(12) 0.0292(13) 0.0205(11) 0.0070(10) -0.0013(9) 0.0027(10)
C3 0.0282(12) 0.0215(12) 0.0216(11) 0.0034(10) 0.0038(10) 0.0021(9)
C4 0.0208(11) 0.0216(11) 0.0171(11) 0.0007(9) 0.0011(9) -0.0025(8)
C5 0.0165(10) 0.0210(11) 0.0192(11) 0.0011(9) -0.0027(9) -0.0016(9)
C6 0.0180(11) 0.0217(11) 0.0184(11) -0.0007(9) -0.0013(9) -0.0004(9)
C7 0.0232(12) 0.0268(12) 0.0265(13) -0.0043(10) -0.0015(10) 0.0020(10)
C8 0.0286(13) 0.0345(14) 0.0272(13) -0.0061(11) 0.0013(11) 0.0074(11)
C9 0.0228(12) 0.0406(15) 0.0206(12) 0.0018(11) -0.0005(10) 0.0004(10)
C10 0.0237(12) 0.0300(12) 0.0212(12) 0.0055(11) -0.0008(10) -0.0033(10)
C11 0.0194(11) 0.0237(11) 0.0196(11) 0.0023(9) 0.0002(9) -0.0009(9)
C12 0.0197(11) 0.0314(13) 0.0167(11) 0.0022(10) -0.0012(9) 0.0019(9)
C13 0.0196(11) 0.0413(15) 0.0258(12) -0.0022(11) -0.0042(10) 0.0028(11)
C14 0.0221(11) 0.0212(11) 0.0252(12) -0.0005(9) -0.0014(10) -0.0034(9)
C15 0.0211(12) 0.0213(11) 0.0240(12) 0.0006(9) -0.0042(9) -0.0003(9)
C16 0.0398(17) 0.0503(17) 0.0239(13) 0.0020(14) 0.0043(12) 0.0043(12)
C1' 0.0300(13) 0.0345(14) 0.0243(13) 0.0043(12) 0.0010(11) 0.0051(11)
C2' 0.0276(13) 0.0294(13) 0.0289(13) 0.0047(11) 0.0065(10) 0.0065(10)
C3' 0.0295(13) 0.0306(13) 0.0272(13) 0.0022(11) 0.0054(11) 0.0037(10)
C4' 0.0431(17) 0.0292(14) 0.0498(18) -0.0002(14) 0.0197(15) 0.0049(13)
C5' 0.0394(16) 0.0319(15) 0.0506(18) -0.0101(13) 0.0124(14) -0.0109(13)
C6' 0.0306(13) 0.0275(12) 0.0242(12) -0.0018(11) -0.0019(10) -0.0061(10)
C7' 0.0275(13) 0.0318(13) 0.0238(12) 0.0003(11) -0.0022(10) -0.0052(10)
C8' 0.0253(12) 0.0294(13) 0.0247(12) -0.0017(10) 0.0008(10) -0.0056(10)
C9' 0.0261(12) 0.0326(13) 0.0256(12) -0.0030(11) 0.0057(10) -0.0040(11)
C10' 0.0283(12) 0.0273(12) 0.0245(12) -0.0005(11) 0.0048(10) -0.0003(10)
C11' 0.0222(12) 0.0211(11) 0.0259(12) -0.0040(10) 0.0024(10) -0.0039(10)
C12' 0.0342(15) 0.0449(16) 0.0325(14) -0.0029(14) 0.0073(12) 0.0003(12)
C13' 0.0366(14) 0.0313(14) 0.0215(12) 0.0046(12) 0.0012(11) -0.0049(10)
C14' 0.0300(14) 0.0328(14) 0.0373(15) -0.0024(12) 0.0009(11) -0.0014(11)

loop_
_atom_type_symbol
_atom_type_description
_atom_type_scat_dispersion_real
_atom_type_scat_dispersion_imag
_atom_type_scat_source
C C 0.0181 0.0091 'International Tables Vol C Tables 4.2.6.8 and 6.1.1.4'
H H 0.0000 0.0000 'International Tables Vol C Tables 4.2.6.8 and 6.1.1.4'
O O 0.0492 0.0322 'International Tables Vol C Tables 4.2.6.8 and 6.1.1.4'

loop_
_geom_angle_atom_site_label_1
_geom_angle_atom_site_label_2
_geom_angle_atom_site_label_3
_geom_angle_site_symmetry_1
_geom_angle_site_symmetry_3
_geom_angle
_geom_angle_publ_flag
C2 O1 C11 . . 113.23(17) ?
C12 O2 C13 . . 59.98(16) ?
C1' O3 C15 . . 113.7(2) ?
C5' O4 C6' . . 116.2(2) ?
C11' O5 C4 . . 115.90(18) ?
C2' O7 H7 . . 109.5 ?
C13' O8 H8 . . 109.5 ?
O1 C2 C12 . . 107.62(19) ?
O1 C2 C3 . . 113.4(2) ?
C12 C2 C3 . . 102.03(19) ?
O1 C2 H2 . . 111.1 ?
C12 C2 H2 . . 111.1 ?
C3 C2 H2 . . 111.1 ?
C2 C3 C4 . . 105.16(19) ?
C2 C3 H3A . . 110.7 ?
C4 C3 H3A . . 110.7 ?
C2 C3 H3B . . 110.7 ?
C4 C3 H3B . . 110.7 ?
H3A C3 H3B . . 108.8 ?
O5 C4 C3 . . 107.36(18) ?
O5 C4 C5 . . 111.07(18) ?
C3 C4 C5 . . 106.24(19) ?
O5 C4 H4 . . 110.7 ?
C3 C4 H4 . . 110.7 ?
C5 C4 H4 . . 110.7 ?
C14 C5 C12 . . 112.8(2) ?
C14 C5 C4 . . 114.66(19) ?
C12 C5 C4 . . 100.44(19) ?
C14 C5 C6 . . 113.28(19) ?
C12 C5 C6 . . 106.61(18) ?
C4 C5 C6 . . 107.99(18) ?
C15 C6 C7 . . 111.19(19) ?
C15 C6 C11 . . 103.77(18) ?
C7 C6 C11 . . 108.23(19) ?
C15 C6 C5 . . 112.62(19) ?
C7 C6 C5 . . 111.73(19) ?
C11 C6 C5 . . 108.88(18) ?
C8 C7 C6 . . 112.5(2) ?
C8 C7 H7A . . 109.1 ?
C6 C7 H7A . . 109.1 ?
C8 C7 H7B . . 109.1 ?
C6 C7 H7B . . 109.1 ?
H7A C7 H7B . . 107.8 ?
C9 C8 C7 . . 113.0(2) ?
C9 C8 H8A . . 109.0 ?
C7 C8 H8A . . 109.0 ?
C9 C8 H8B . . 109.0 ?
C7 C8 H8B . . 109.0 ?
H8A C8 H8B . . 107.8 ?
C10 C9 C8 . . 122.1(2) ?
C10 C9 C16 . . 121.9(3) ?
C8 C9 C16 . . 116.0(2) ?
C9 C10 C11 . . 124.5(2) ?
C9 C10 H10 . . 117.8 ?
C11 C10 H10 . . 117.8 ?
O1 C11 C10 . . 105.75(18) ?
O1 C11 C6 . . 112.71(18) ?
C10 C11 C6 . . 112.8(2) ?
O1 C11 H11 . . 108.5 ?
C10 C11 H11 . . 108.5 ?
C6 C11 H11 . . 108.5 ?
O2 C12 C13 . . 60.13(16) ?
O2 C12 C2 . . 115.3(2) ?
C13 C12 C2 . . 125.0(2) ?
O2 C12 C5 . . 117.1(2) ?
C13 C12 C5 . . 127.7(2) ?
C2 C12 C5 . . 103.9(2) ?
C12 C13 O2 . . 59.90(15) ?
C12 C13 H13A . . 117.8 ?
O2 C13 H13A . . 117.8 ?
C12 C13 H13B . . 117.8 ?
O2 C13 H13B . . 117.8 ?
H13A C13 H13B . . 114.9 ?
C5 C14 H14A . . 109.5 ?
C5 C14 H14B . . 109.5 ?
H14A C14 H14B . . 109.5 ?
C5 C14 H14C . . 109.5 ?
H14A C14 H14C . . 109.5 ?
H14B C14 H14C . . 109.5 ?
O3 C15 C6 . . 111.26(19) ?
O3 C15 H15A . . 109.4 ?
C6 C15 H15A . . 109.4 ?
O3 C15 H15B . . 109.4 ?
C6 C15 H15B . . 109.4 ?
H15A C15 H15B . . 108.0 ?
C9 C16 H16A . . 109.5 ?
C9 C16 H16B . . 109.5 ?
H16A C16 H16B . . 109.5 ?
C9 C16 H16C . . 109.5 ?
H16A C16 H16C . . 109.5 ?
H16B C16 H16C . . 109.5 ?
O6 C1' O3 . . 123.7(3) ?
O6 C1' C2' . . 126.0(3) ?
O3 C1' C2' . . 110.3(2) ?
O7 C2' C1' . . 110.7(2) ?
O7 C2' C3' . . 109.5(2) ?
C1' C2' C3' . . 109.2(2) ?
O7 C2' H2' . . 109.1 ?
C1' C2' H2' . . 109.1 ?
C3' C2' H2' . . 109.1 ?
C12' C3' C4' . . 113.9(2) ?
C12' C3' C2' . . 109.3(2) ?
C4' C3' C2' . . 111.3(2) ?
C12' C3' H3' . . 107.4 ?
C4' C3' H3' . . 107.4 ?
C2' C3' H3' . . 107.4 ?
C5' C4' C3' . . 114.3(2) ?
C5' C4' H4'A . . 108.7 ?
C3' C4' H4'A . . 108.7 ?
C5' C4' H4'B . . 108.7 ?
C3' C4' H4'B . . 108.7 ?
H4'A C4' H4'B . . 107.6 ?
O4 C5' C4' . . 109.7(3) ?
O4 C5' H5'A . . 109.7 ?
C4' C5' H5'A . . 109.7 ?
O4 C5' H5'B . . 109.7 ?
C4' C5' H5'B . . 109.7 ?
H5'A C5' H5'B . . 108.2 ?
O4 C6' C7' . . 112.9(2) ?
O4 C6' C13' . . 108.2(2) ?
C7' C6' C13' . . 111.0(2) ?
O4 C6' H6' . . 108.2 ?
C7' C6' H6' . . 108.2 ?
C13' C6' H6' . . 108.2 ?
C8' C7' C6' . . 126.4(3) ?
C8' C7' H7' . . 116.8 ?
C6' C7' H7' . . 116.8 ?
C7' C8' C9' . . 121.2(2) ?
C7' C8' H8' . . 119.4 ?
C9' C8' H8' . . 119.4 ?
C10' C9' C8' . . 127.6(2) ?
C10' C9' H9' . . 116.2 ?
C8' C9' H9' . . 116.2 ?
C9' C10' C11' . . 123.5(2) ?
C9' C10' H10' . . 118.3 ?
C11' C10' H10' . . 118.3 ?
O9 C11' O5 . . 123.7(2) ?
O9 C11' C10' . . 126.3(2) ?
O5 C11' C10' . . 110.0(2) ?
C3' C12' H12A . . 109.5 ?
C3' C12' H12B . . 109.5 ?
H12A C12' H12B . . 109.5 ?
C3' C12' H12C . . 109.5 ?
H12A C12' H12C . . 109.5 ?
H12B C12' H12C . . 109.5 ?
O8 C13' C14' . . 108.4(2) ?
O8 C13' C6' . . 110.6(2) ?
C14' C13' C6' . . 111.6(2) ?
O8 C13' H13' . . 108.7 ?
C14' C13' H13' . . 108.7 ?
C6' C13' H13' . . 108.7 ?
C13' C14' H14D . . 109.5 ?
C13' C14' H14E . . 109.5 ?
H14D C14' H14E . . 109.5 ?
C13' C14' H14F . . 109.5 ?
H14D C14' H14F . . 109.5 ?
H14E C14' H14F . . 109.5 ?

loop_
_geom_bond_atom_site_label_1
_geom_bond_atom_site_label_2
_geom_bond_site_symmetry_2
_geom_bond_distance
_geom_bond_publ_flag
O1 C2 . 1.436(3) ?
O1 C11 . 1.449(3) ?
O2 C12 . 1.458(3) ?
O2 C13 . 1.462(3) ?
O3 C1' . 1.347(3) ?
O3 C15 . 1.446(3) ?
O4 C5' . 1.416(4) ?
O4 C6' . 1.417(3) ?
O5 C11' . 1.354(3) ?
O5 C4 . 1.456(3) ?
O6 C1' . 1.204(4) ?
O7 C2' . 1.409(3) ?
O7 H7 . 0.8400 ?
O8 C13' . 1.421(3) ?
O8 H8 . 0.8400 ?
O9 C11' . 1.207(3) ?
C2 C12 . 1.498(4) ?
C2 C3 . 1.538(3) ?
C2 H2 . 1.0000 ?
C3 C4 . 1.543(3) ?
C3 H3A . 0.9900 ?
C3 H3B . 0.9900 ?
C4 C5 . 1.566(3) ?
C4 H4 . 1.0000 ?
C5 C14 . 1.528(3) ?
C5 C12 . 1.531(3) ?
C5 C6 . 1.584(3) ?
C6 C15 . 1.535(3) ?
C6 C7 . 1.538(3) ?
C6 C11 . 1.551(3) ?
C7 C8 . 1.528(4) ?
C7 H7A . 0.9900 ?
C7 H7B . 0.9900 ?
C8 C9 . 1.502(4) ?
C8 H8A . 0.9900 ?
C8 H8B . 0.9900 ?
C9 C10 . 1.321(4) ?
C9 C16 . 1.505(4) ?
C10 C11 . 1.509(3) ?
C10 H10 . 0.9500 ?
C11 H11 . 1.0000 ?
C12 C13 . 1.460(4) ?
C13 H13A . 0.9900 ?
C13 H13B . 0.9900 ?
C14 H14A . 0.9800 ?
C14 H14B . 0.9800 ?
C14 H14C . 0.9800 ?
C15 H15A . 0.9900 ?
C15 H15B . 0.9900 ?
C16 H16A . 0.9800 ?
C16 H16B . 0.9800 ?
C16 H16C . 0.9800 ?
C1' C2' . 1.523(4) ?
C2' C3' . 1.539(4) ?
C2' H2' . 1.0000 ?
C3' C12' . 1.524(4) ?
C3' C4' . 1.528(4) ?
C3' H3' . 1.0000 ?
C4' C5' . 1.519(4) ?
C4' H4'A . 0.9900 ?
C4' H4'B . 0.9900 ?
C5' H5'A . 0.9900 ?
C5' H5'B . 0.9900 ?
C6' C7' . 1.503(4) ?
C6' C13' . 1.530(4) ?
C6' H6' . 1.0000 ?
C7' C8' . 1.331(4) ?
C7' H7' . 0.9500 ?
C8' C9' . 1.449(4) ?
C8' H8' . 0.9500 ?
C9' C10' . 1.343(4) ?
C9' H9' . 0.9500 ?
C10' C11' . 1.477(3) ?
C10' H10' . 0.9500 ?
C12' H12A . 0.9800 ?
C12' H12B . 0.9800 ?
C12' H12C . 0.9800 ?
C13' C14' . 1.512(4) ?
C13' H13' . 1.0000 ?
C14' H14D . 0.9800 ?
C14' H14E . 0.9800 ?
C14' H14F . 0.9800 ?

loop_
_geom_hbond_atom_site_label_D
_geom_hbond_atom_site_label_H
_geom_hbond_atom_site_label_A
_geom_hbond_site_symmetry_A
_geom_hbond_distance_DH
_geom_hbond_distance_HA
_geom_hbond_distance_DA
_geom_hbond_angle_DHA
_geom_hbond_publ_flag
O7 H7 O8 4_566 0.84 1.94 2.761(3) 166.7 yes
O8 H8 O2 3_656 0.84 2.10 2.895(3) 157.7 yes
C4 H4 O1 4_456 1.00 2.55 3.467(3) 152.6 yes
C13 H13B O9 1_655 0.99 2.65 3.490(3) 142.6 yes
C7' H7' O6 2_565 0.95 2.62 3.473(3) 149.8 yes

loop_
_geom_torsion_atom_site_label_1
_geom_torsion_atom_site_label_2
_geom_torsion_atom_site_label_3
_geom_torsion_atom_site_label_4
_geom_torsion_site_symmetry_1
_geom_torsion_site_symmetry_2
_geom_torsion_site_symmetry_3
_geom_torsion_site_symmetry_4
_geom_torsion
_geom_torsion_publ_flag
C11 O1 C2 C12 . . . . -65.2(2) ?
C11 O1 C2 C3 . . . . 46.9(3) ?
O1 C2 C3 C4 . . . . -85.5(2) ?
C12 C2 C3 C4 . . . . 30.0(2) ?
C11' O5 C4 C3 . . . . -154.6(2) ?
C11' O5 C4 C5 . . . . 89.7(2) ?
C2 C3 C4 O5 . . . . -121.9(2) ?
C2 C3 C4 C5 . . . . -3.0(2) ?
O5 C4 C5 C14 . . . . -29.1(3) ?
C3 C4 C5 C14 . . . . -145.6(2) ?
O5 C4 C5 C12 . . . . 92.1(2) ?
C3 C4 C5 C12 . . . . -24.3(2) ?
O5 C4 C5 C6 . . . . -156.44(18) ?
C3 C4 C5 C6 . . . . 87.1(2) ?
C14 C5 C6 C15 . . . . -64.8(3) ?
C12 C5 C6 C15 . . . . 170.5(2) ?
C4 C5 C6 C15 . . . . 63.3(2) ?
C14 C5 C6 C7 . . . . 61.2(3) ?
C12 C5 C6 C7 . . . . -63.5(2) ?
C4 C5 C6 C7 . . . . -170.71(19) ?
C14 C5 C6 C11 . . . . -179.32(19) ?
C12 C5 C6 C11 . . . . 56.0(2) ?
C4 C5 C6 C11 . . . . -51.2(2) ?
C15 C6 C7 C8 . . . . -53.9(3) ?
C11 C6 C7 C8 . . . . 59.4(3) ?
C5 C6 C7 C8 . . . . 179.3(2) ?
C6 C7 C8 C9 . . . . -44.4(3) ?
C7 C8 C9 C10 . . . . 14.6(4) ?
C7 C8 C9 C16 . . . . -166.1(2) ?
C8 C9 C10 C11 . . . . -1.4(4) ?
C16 C9 C10 C11 . . . . 179.3(2) ?
C2 O1 C11 C10 . . . . 175.6(2) ?
C2 O1 C11 C6 . . . . 51.9(3) ?
C9 C10 C11 O1 . . . . -106.0(3) ?
C9 C10 C11 C6 . . . . 17.6(3) ?
C15 C6 C11 O1 . . . . -166.89(18) ?
C7 C6 C11 O1 . . . . 74.9(2) ?
C5 C6 C11 O1 . . . . -46.7(2) ?
C15 C6 C11 C10 . . . . 73.4(2) ?
C7 C6 C11 C10 . . . . -44.8(3) ?
C5 C6 C11 C10 . . . . -166.4(2) ?
C13 O2 C12 C2 . . . . 117.4(3) ?
C13 O2 C12 C5 . . . . -119.9(3) ?
O1 C2 C12 O2 . . . . -157.67(19) ?
C3 C2 C12 O2 . . . . 82.7(2) ?
O1 C2 C12 C13 . . . . -87.6(3) ?
C3 C2 C12 C13 . . . . 152.8(2) ?
O1 C2 C12 C5 . . . . 72.8(2) ?
C3 C2 C12 C5 . . . . -46.8(2) ?
C14 C5 C12 O2 . . . . 38.1(3) ?
C4 C5 C12 O2 . . . . -84.4(2) ?
C6 C5 C12 O2 . . . . 163.10(19) ?
C14 C5 C12 C13 . . . . -33.7(3) ?
C4 C5 C12 C13 . . . . -156.3(2) ?
C6 C5 C12 C13 . . . . 91.2(3) ?
C14 C5 C12 C2 . . . . 166.5(2) ?
C4 C5 C12 C2 . . . . 44.0(2) ?
C6 C5 C12 C2 . . . . -68.5(2) ?
C2 C12 C13 O2 . . . . -101.5(3) ?
C5 C12 C13 O2 . . . . 102.7(3) ?
C1' O3 C15 C6 . . . . 170.8(2) ?
C7 C6 C15 O3 . . . . -51.0(3) ?
C11 C6 C15 O3 . . . . -167.16(18) ?
C5 C6 C15 O3 . . . . 75.3(2) ?
C15 O3 C1' O6 . . . . -7.6(4) ?
C15 O3 C1' C2' . . . . 170.7(2) ?
O6 C1' C2' O7 . . . . -13.8(4) ?
O3 C1' C2' O7 . . . . 168.0(2) ?
O6 C1' C2' C3' . . . . 106.9(3) ?
O3 C1' C2' C3' . . . . -71.3(3) ?
O7 C2' C3' C12' . . . . 54.8(3) ?
C1' C2' C3' C12' . . . . -66.6(3) ?
O7 C2' C3' C4' . . . . -71.8(3) ?
C1' C2' C3' C4' . . . . 166.8(3) ?
C12' C3' C4' C5' . . . . 78.2(4) ?
C2' C3' C4' C5' . . . . -157.8(3) ?
C6' O4 C5' C4' . . . . 179.0(2) ?
C3' C4' C5' O4 . . . . -64.7(4) ?
C5' O4 C6' C7' . . . . -99.2(3) ?
C5' O4 C6' C13' . . . . 137.6(2) ?
O4 C6' C7' C8' . . . . 5.8(4) ?
C13' C6' C7' C8' . . . . 127.4(3) ?
C6' C7' C8' C9' . . . . 174.7(2) ?
C7' C8' C9' C10' . . . . -169.7(3) ?
C8' C9' C10' C11' . . . . -4.7(4) ?
C4 O5 C11' O9 . . . . -0.1(3) ?
C4 O5 C11' C10' . . . . 178.57(19) ?
C9' C10' C11' O9 . . . . -28.5(4) ?
C9' C10' C11' O5 . . . . 152.8(2) ?
O4 C6' C13' O8 . . . . -68.1(3) ?
C7' C6' C13' O8 . . . . 167.6(2) ?
O4 C6' C13' C14' . . . . 52.7(3) ?
C7' C6' C13' C14' . . . . -71.6(3) ?
